data_4088013
loop_
_publ_author_name
'Morsing, Thorbj\/orn J.'
'Reinholdt, Anders'
'Sauer, Stephan P. A.'
'Bendix, Jesper'

_publ_section_title
;
 Ligand Sphere Conversions in Terminal Carbide Complexes
;
_journal_issue 2
_journal_name_full Organometallics
_journal_page_first 100
_journal_paper_doi 10.1021/acs.organomet.5b00803
_journal_volume 35
_journal_year 2015
_chemical_formula_moiety 'C39 H69 Cl N P2 Ru, C F3 O3 S'
_chemical_formula_sum 'C40 H69 Cl F3 N O3 P2 Ru S'
_chemical_formula_weight 899.48
_space_group_crystal_system triclinic
_space_group_IT_number 2
_space_group_name_Hall '-P 1'
_space_group_name_H-M_alt 'P -1'
_atom_sites_solution_hydrogens geom
_atom_sites_solution_primary iterative
_audit_creation_date 2015-07-16
_audit_creation_method
;
Olex2 1.2
(compiled 2015.01.26 svn.r3150 for OlexSys, GUI svn.r4998)
;
_cell_angle_alpha 81.185(6)
_cell_angle_beta 86.493(6)
_cell_angle_gamma 72.928(6)
_cell_formula_units_Z 2
_cell_length_a 10.0150(16)
_cell_length_b 14.317(2)
_cell_length_c 15.830(2)
_cell_measurement_reflns_used 9590
_cell_measurement_temperature 122(2)
_cell_measurement_theta_max 27.15
_cell_measurement_theta_min 2.22
_cell_volume 2143.8(5)
_computing_molecular_graphics 'Olex2 (Dolomanov et al., 2009)'
_computing_publication_material 'Olex2 (Dolomanov et al., 2009)'
_computing_structure_refinement 'ShelXL (Sheldrick, 2008)'
_computing_structure_solution 'olex2.solve (Bourhis et al., 2015)'
_diffrn_ambient_temperature 122(2)
_diffrn_measured_fraction_theta_full 0.999
_diffrn_measured_fraction_theta_max 0.999
_diffrn_measurement_device_type 'Bruker APEX-II CCD'
_diffrn_measurement_method '\f and \w scans'
_diffrn_radiation_type MoK\a
_diffrn_radiation_wavelength 0.71073
_diffrn_reflns_av_R_equivalents 0.0661
_diffrn_reflns_av_unetI/netI 0.0276
_diffrn_reflns_Laue_measured_fraction_full 0.999
_diffrn_reflns_Laue_measured_fraction_max 0.999
_diffrn_reflns_limit_h_max 12
_diffrn_reflns_limit_h_min -12
_diffrn_reflns_limit_k_max 18
_diffrn_reflns_limit_k_min -18
_diffrn_reflns_limit_l_max 20
_diffrn_reflns_limit_l_min -20
_diffrn_reflns_number 106298
_diffrn_reflns_point_group_measured_fraction_full 0.999
_diffrn_reflns_point_group_measured_fraction_max 0.999
_diffrn_reflns_theta_full 25.242
_diffrn_reflns_theta_max 27.103
_diffrn_reflns_theta_min 2.223
_diffrn_standards_number 0
_exptl_absorpt_coefficient_mu 0.601
_exptl_absorpt_correction_T_max 0.7446
_exptl_absorpt_correction_T_min 0.6977
_exptl_absorpt_correction_type multi-scan
_exptl_absorpt_process_details
;
SADABS-2014/3 (Bruker,2014/3) was used for absorption correction.
wR2(int) was 0.1399 before and 0.0809 after correction.
The Ratio of minimum to maximum transmission is 0.9370.
The \l/2 correction factor is Not present.
;
_exptl_crystal_colour 'clear light yellow'
_exptl_crystal_colour_lustre clear
_exptl_crystal_colour_modifier light
_exptl_crystal_colour_primary yellow
_exptl_crystal_density_diffrn 1.393
_exptl_crystal_description prism
_exptl_crystal_F_000 948
_exptl_crystal_size_max 0.35
_exptl_crystal_size_mid 0.23
_exptl_crystal_size_min 0.21
_refine_diff_density_max 0.635
_refine_diff_density_min -0.642
_refine_diff_density_rms 0.063
_refine_ls_extinction_method none
_refine_ls_goodness_of_fit_ref 1.033
_refine_ls_hydrogen_treatment constr
_refine_ls_matrix_type full
_refine_ls_number_parameters 470
_refine_ls_number_reflns 9456
_refine_ls_number_restraints 0
_refine_ls_restrained_S_all 1.033
_refine_ls_R_factor_all 0.0328
_refine_ls_R_factor_gt 0.0276
_refine_ls_shift/su_max 0.002
_refine_ls_shift/su_mean 0.000
_refine_ls_structure_factor_coef Fsqd
_refine_ls_weighting_details 'w=1/[\s^2^(Fo^2^)+(0.0248P)^2^+2.0887P] where P=(Fo^2^+2Fc^2^)/3'
_refine_ls_weighting_scheme calc
_refine_ls_wR_factor_gt 0.0651
_refine_ls_wR_factor_ref 0.0678
_reflns_Friedel_coverage 0.000
_reflns_number_gt 8548
_reflns_number_total 9456
_reflns_threshold_expression 'I > 2\s(I)'
_cod_data_source_file RuC-NCCH3.cif
_cod_data_source_block mo_d8v1156_0m
_cod_original_cell_volume 2143.9(6)
_cod_database_code 4088013
_shelxl_version_number 2013-3
_shelx_space_group_comment
;
The symmetry employed for this shelxl refinement is uniquely defined
by the following loop, which should always be used as a source of
symmetry information in preference to the above space-group names.
They are only intended as comments.
;
_olex2_refinement_description
;
1. Fixed Uiso
 At 1.2 times of:
  All C(H) groups, All C(H,H) groups
 At 1.5 times of:
  All C(H,H,H) groups
2.a Ternary CH refined with riding coordinates:
 C4(H4), C16(H16), C10(H10), C34(H34), C22(H22), C28(H28)
2.b Secondary CH2 refined with riding coordinates:
 C5(H5A,H5B), C6(H6A,H6B), C7(H7A,H7B), C8(H8A,H8B), C9(H9A,H9B), C21(H21A,
 H21B), C20(H20A,H20B), C19(H19A,H19B), C18(H18A,H18B), C17(H17A,H17B),
 C15(H15A,H15B), C14(H14A,H14B), C13(H13A,H13B), C12(H12A,H12B), C11(H11A,H11B),
  C39(H39A,H39B), C38(H38A,H38B), C37(H37A,H37B), C36(H36A,H36B), C35(H35A,
 H35B), C27(H27A,H27B), C26(H26A,H26B), C25(H25A,H25B), C24(H24A,H24B),
 C23(H23A,H23B), C33(H33A,H33B), C32(H32A,H32B), C31(H31A,H31B), C30(H30A,H30B),
  C29(H29A,H29B)
2.c Idealised Me refined as rotating group:
 C3(H3A,H3B,H3C)
;
_olex2_submission_special_instructions 'No special instructions were received'

loop_
_space_group_symop_operation_xyz
'x, y, z'
'-x, -y, -z'

loop_
_atom_site_label
_atom_site_type_symbol
_atom_site_fract_x
_atom_site_fract_y
_atom_site_fract_z
_atom_site_U_iso_or_equiv
_atom_site_adp_type
_atom_site_occupancy
_atom_site_site_symmetry_order
_atom_site_calc_flag
_atom_site_refinement_flags_posn
Ru1 Ru 0.65141(2) 0.78191(2) 0.70454(2) 0.01283(4) Uani 1 1 d .
Cl1 Cl 0.55475(5) 0.93960(3) 0.62712(3) 0.02098(9) Uani 1 1 d .
S1 S 0.34237(7) 0.47714(4) 0.83996(4) 0.04147(15) Uani 1 1 d .
P1 P 0.63238(4) 0.85989(3) 0.83300(3) 0.01295(9) Uani 1 1 d .
P2 P 0.59753(4) 0.72478(3) 0.57727(3) 0.01287(9) Uani 1 1 d .
F1 F 0.1648(2) 0.41106(12) 0.76738(11) 0.0609(5) Uani 1 1 d .
F2 F 0.2425(2) 0.51630(13) 0.68489(11) 0.0670(5) Uani 1 1 d .
F3 F 0.0906(2) 0.56503(16) 0.78055(15) 0.0842(7) Uani 1 1 d .
O1 O 0.3657(2) 0.57194(15) 0.82985(16) 0.0655(6) Uani 1 1 d .
O2 O 0.4542(2) 0.40118(17) 0.80955(16) 0.0710(7) Uani 1 1 d .
O3 O 0.2842(3) 0.44840(18) 0.92087(13) 0.0688(7) Uani 1 1 d .
N1 N 0.66121(16) 0.65125(11) 0.78336(10) 0.0184(3) Uani 1 1 d .
C1 C 0.82040(19) 0.76241(14) 0.68726(12) 0.0204(4) Uani 1 1 d .
C4 C 0.65969(18) 0.98346(13) 0.80809(11) 0.0159(3) Uani 1 1 d .
H4 H 0.6005 1.0165 0.7572 0.019 Uiso 1 1 calc R
C5 C 0.6121(2) 1.05459(14) 0.87499(13) 0.0223(4) Uani 1 1 d .
H5A H 0.5143 1.0589 0.8929 0.027 Uiso 1 1 calc R
H5B H 0.6714 1.0291 0.9261 0.027 Uiso 1 1 calc R
C6 C 0.6230(2) 1.15692(15) 0.83742(14) 0.0293(4) Uani 1 1 d .
H6A H 0.5590 1.1839 0.7887 0.035 Uiso 1 1 calc R
H6B H 0.5939 1.2017 0.8813 0.035 Uiso 1 1 calc R
C7 C 0.7716(3) 1.15275(16) 0.80721(14) 0.0337(5) Uani 1 1 d .
H7A H 0.8345 1.1314 0.8568 0.040 Uiso 1 1 calc R
H7B H 0.7750 1.2194 0.7809 0.040 Uiso 1 1 calc R
C8 C 0.8218(3) 1.08081(17) 0.74199(14) 0.0338(5) Uani 1 1 d .
H8A H 0.7654 1.1064 0.6898 0.041 Uiso 1 1 calc R
H8B H 0.9204 1.0762 0.7259 0.041 Uiso 1 1 calc R
C9 C 0.81000(19) 0.97798(15) 0.77728(13) 0.0225(4) Uani 1 1 d .
H9A H 0.8746 0.9489 0.8255 0.027 Uiso 1 1 calc R
H9B H 0.8373 0.9348 0.7322 0.027 Uiso 1 1 calc R
C16 C 0.45418(17) 0.87882(13) 0.88124(11) 0.0156(3) Uani 1 1 d .
H16 H 0.4550 0.9028 0.9373 0.019 Uiso 1 1 calc R
C21 C 0.34130(18) 0.95653(14) 0.82675(13) 0.0212(4) Uani 1 1 d .
H21A H 0.3379 0.9351 0.7705 0.025 Uiso 1 1 calc R
H21B H 0.3647 1.0199 0.8168 0.025 Uiso 1 1 calc R
C20 C 0.19841(19) 0.97098(15) 0.87185(14) 0.0261(4) Uani 1 1 d .
H20A H 0.2003 0.9969 0.9261 0.031 Uiso 1 1 calc R
H20B H 0.1264 1.0203 0.8353 0.031 Uiso 1 1 calc R
C19 C 0.15959(19) 0.87474(15) 0.89065(13) 0.0248(4) Uani 1 1 d .
H19A H 0.0694 0.8859 0.9225 0.030 Uiso 1 1 calc R
H19B H 0.1479 0.8524 0.8361 0.030 Uiso 1 1 calc R
C18 C 0.27113(19) 0.79525(16) 0.94279(14) 0.0265(4) Uani 1 1 d .
H18A H 0.2470 0.7322 0.9499 0.032 Uiso 1 1 calc R
H18B H 0.2738 0.8137 1.0003 0.032 Uiso 1 1 calc R
C17 C 0.41536(19) 0.78106(14) 0.89975(13) 0.0222(4) Uani 1 1 d .
H17A H 0.4160 0.7546 0.8454 0.027 Uiso 1 1 calc R
H17B H 0.4863 0.7322 0.9374 0.027 Uiso 1 1 calc R
C10 C 0.74430(17) 0.78300(13) 0.92138(11) 0.0163(3) Uani 1 1 d .
H10 H 0.6985 0.7309 0.9450 0.020 Uiso 1 1 calc R
C15 C 0.74863(19) 0.83874(14) 0.99629(11) 0.0201(4) Uani 1 1 d .
H15A H 0.8020 0.8870 0.9787 0.024 Uiso 1 1 calc R
H15B H 0.6524 0.8755 1.0119 0.024 Uiso 1 1 calc R
C14 C 0.8170(2) 0.76700(15) 1.07350(12) 0.0252(4) Uani 1 1 d .
H14A H 0.8209 0.8042 1.1206 0.030 Uiso 1 1 calc R
H14B H 0.7600 0.7216 1.0934 0.030 Uiso 1 1 calc R
C13 C 0.9642(2) 0.70738(17) 1.05092(13) 0.0297(5) Uani 1 1 d .
H13A H 1.0032 0.6574 1.1004 0.036 Uiso 1 1 calc R
H13B H 1.0244 0.7519 1.0389 0.036 Uiso 1 1 calc R
C12 C 0.9663(2) 0.65553(15) 0.97311(13) 0.0270(4) Uani 1 1 d .
H12A H 0.9192 0.6032 0.9884 0.032 Uiso 1 1 calc R
H12B H 1.0644 0.6236 0.9570 0.032 Uiso 1 1 calc R
C11 C 0.89351(18) 0.72704(14) 0.89627(12) 0.0201(4) Uani 1 1 d .
H11A H 0.8905 0.6898 0.8490 0.024 Uiso 1 1 calc R
H11B H 0.9470 0.7746 0.8760 0.024 Uiso 1 1 calc R
C2 C 0.6734(2) 0.58160(14) 0.83100(12) 0.0231(4) Uani 1 1 d .
C3 C 0.6913(3) 0.49231(17) 0.89243(17) 0.0436(6) Uani 1 1 d .
H3A H 0.7911 0.4574 0.8983 0.065 Uiso 1 1 calc GR
H3B H 0.6432 0.4495 0.8724 0.065 Uiso 1 1 calc GR
H3C H 0.6518 0.5099 0.9480 0.065 Uiso 1 1 calc GR
C34 C 0.66356(19) 0.59029(13) 0.57260(12) 0.0200(4) Uani 1 1 d .
H34 H 0.6537 0.5815 0.5120 0.024 Uiso 1 1 calc R
C39 C 0.8204(2) 0.55176(14) 0.59154(14) 0.0255(4) Uani 1 1 d .
H39A H 0.8356 0.5599 0.6509 0.031 Uiso 1 1 calc R
H39B H 0.8710 0.5910 0.5524 0.031 Uiso 1 1 calc R
C38 C 0.8788(2) 0.44238(16) 0.58042(17) 0.0382(6) Uani 1 1 d .
H38A H 0.8730 0.4352 0.5196 0.046 Uiso 1 1 calc R
H38B H 0.9784 0.4184 0.5964 0.046 Uiso 1 1 calc R
C37 C 0.7982(3) 0.38012(16) 0.63542(17) 0.0372(5) Uani 1 1 d .
H37A H 0.8124 0.3814 0.6965 0.045 Uiso 1 1 calc R
H37B H 0.8343 0.3108 0.6244 0.045 Uiso 1 1 calc R
C36 C 0.6427(2) 0.41838(15) 0.61649(15) 0.0318(5) Uani 1 1 d .
H36A H 0.5924 0.3785 0.6552 0.038 Uiso 1 1 calc R
H36B H 0.6280 0.4105 0.5570 0.038 Uiso 1 1 calc R
C35 C 0.5821(2) 0.52742(14) 0.62800(13) 0.0229(4) Uani 1 1 d .
H35A H 0.4826 0.5508 0.6116 0.027 Uiso 1 1 calc R
H35B H 0.5871 0.5346 0.6888 0.027 Uiso 1 1 calc R
C22 C 0.40489(17) 0.75434(13) 0.56633(11) 0.0159(3) Uani 1 1 d .
H22 H 0.3872 0.7007 0.5389 0.019 Uiso 1 1 calc R
C27 C 0.33541(18) 0.75088(14) 0.65573(12) 0.0192(4) Uani 1 1 d .
H27A H 0.3778 0.6858 0.6897 0.023 Uiso 1 1 calc R
H27B H 0.3530 0.8021 0.6854 0.023 Uiso 1 1 calc R
C26 C 0.17777(19) 0.76793(15) 0.65069(13) 0.0249(4) Uani 1 1 d .
H26A H 0.1600 0.7136 0.6256 0.030 Uiso 1 1 calc R
H26B H 0.1360 0.7677 0.7090 0.030 Uiso 1 1 calc R
C25 C 0.10945(19) 0.86603(15) 0.59626(14) 0.0268(4) Uani 1 1 d .
H25A H 0.0085 0.8741 0.5914 0.032 Uiso 1 1 calc R
H25B H 0.1195 0.9209 0.6242 0.032 Uiso 1 1 calc R
C24 C 0.1769(2) 0.87020(16) 0.50746(14) 0.0270(4) Uani 1 1 d .
H24A H 0.1341 0.9356 0.4741 0.032 Uiso 1 1 calc R
H24B H 0.1582 0.8195 0.4776 0.032 Uiso 1 1 calc R
C23 C 0.33512(19) 0.85275(14) 0.51075(12) 0.0209(4) Uani 1 1 d .
H23A H 0.3542 0.9075 0.5345 0.025 Uiso 1 1 calc R
H23B H 0.3754 0.8519 0.4521 0.025 Uiso 1 1 calc R
C28 C 0.66020(18) 0.78528(13) 0.47704(11) 0.0151(3) Uani 1 1 d .
H28 H 0.5930 0.8529 0.4661 0.018 Uiso 1 1 calc R
C33 C 0.65162(19) 0.73562(14) 0.39876(11) 0.0190(4) Uani 1 1 d .
H33A H 0.7195 0.6690 0.4044 0.023 Uiso 1 1 calc R
H33B H 0.5569 0.7281 0.3960 0.023 Uiso 1 1 calc R
C32 C 0.6834(2) 0.79757(15) 0.31667(12) 0.0225(4) Uani 1 1 d .
H32A H 0.6802 0.7638 0.2670 0.027 Uiso 1 1 calc R
H32B H 0.6114 0.8624 0.3090 0.027 Uiso 1 1 calc R
C31 C 0.8271(2) 0.81293(15) 0.32025(12) 0.0240(4) Uani 1 1 d .
H31A H 0.8442 0.8551 0.2675 0.029 Uiso 1 1 calc R
H31B H 0.8997 0.7485 0.3233 0.029 Uiso 1 1 calc R
C30 C 0.8369(2) 0.86153(15) 0.39793(12) 0.0235(4) Uani 1 1 d .
H30A H 0.7700 0.9285 0.3921 0.028 Uiso 1 1 calc R
H30B H 0.9321 0.8683 0.4003 0.028 Uiso 1 1 calc R
C29 C 0.80481(19) 0.80128(14) 0.48100(12) 0.0200(4) Uani 1 1 d .
H29A H 0.8069 0.8365 0.5298 0.024 Uiso 1 1 calc R
H29B H 0.8770 0.7366 0.4900 0.024 Uiso 1 1 calc R
C40 C 0.2027(3) 0.49286(17) 0.76593(17) 0.0435(6) Uani 1 1 d .

loop_
_atom_site_aniso_label
_atom_site_aniso_U_11
_atom_site_aniso_U_22
_atom_site_aniso_U_33
_atom_site_aniso_U_23
_atom_site_aniso_U_13
_atom_site_aniso_U_12
Ru1 0.01145(7) 0.01443(7) 0.01268(7) -0.00220(5) 0.00044(5) -0.00382(5)
Cl1 0.0280(2) 0.0156(2) 0.0177(2) -0.00132(16) -0.00419(17) -0.00370(17)
S1 0.0531(4) 0.0304(3) 0.0417(3) -0.0033(2) 0.0148(3) -0.0171(3)
P1 0.01019(19) 0.0156(2) 0.0139(2) -0.00325(16) 0.00127(15) -0.00477(16)
P2 0.01218(19) 0.0129(2) 0.0137(2) -0.00263(16) 0.00078(15) -0.00372(16)
F1 0.0959(14) 0.0471(9) 0.0495(10) 0.0016(7) -0.0058(9) -0.0390(9)
F2 0.0895(14) 0.0590(11) 0.0470(10) 0.0115(8) 0.0070(9) -0.0240(10)
F3 0.0594(12) 0.0773(14) 0.1061(17) -0.0448(12) 0.0026(11) 0.0107(10)
O1 0.0789(15) 0.0405(11) 0.0844(16) 0.0002(11) -0.0020(12) -0.0331(11)
O2 0.0664(14) 0.0562(13) 0.0728(15) -0.0120(11) 0.0057(12) 0.0097(11)
O3 0.1013(18) 0.0906(17) 0.0366(11) -0.0085(11) 0.0159(11) -0.0654(15)
N1 0.0192(7) 0.0185(8) 0.0176(7) -0.0043(6) 0.0001(6) -0.0050(6)
C1 0.0173(8) 0.0250(9) 0.0191(9) -0.0031(7) 0.0009(7) -0.0067(7)
C4 0.0149(8) 0.0164(8) 0.0176(8) -0.0026(7) -0.0009(6) -0.0064(7)
C5 0.0211(9) 0.0212(9) 0.0267(10) -0.0095(8) 0.0025(7) -0.0070(7)
C6 0.0357(11) 0.0174(9) 0.0353(12) -0.0031(8) -0.0126(9) -0.0064(8)
C7 0.0495(14) 0.0277(11) 0.0322(12) 0.0002(9) -0.0048(10) -0.0253(10)
C8 0.0458(13) 0.0390(12) 0.0263(11) -0.0012(9) 0.0056(9) -0.0299(11)
C9 0.0195(9) 0.0282(10) 0.0243(10) -0.0059(8) 0.0056(7) -0.0141(8)
C16 0.0109(7) 0.0205(9) 0.0170(8) -0.0045(7) 0.0027(6) -0.0066(6)
C21 0.0133(8) 0.0213(9) 0.0277(10) 0.0011(7) 0.0009(7) -0.0057(7)
C20 0.0126(8) 0.0266(10) 0.0366(11) -0.0032(8) 0.0016(8) -0.0030(7)
C19 0.0137(8) 0.0339(11) 0.0294(10) -0.0043(8) 0.0026(7) -0.0115(8)
C18 0.0169(9) 0.0319(11) 0.0314(11) 0.0008(8) 0.0049(8) -0.0120(8)
C17 0.0149(8) 0.0220(9) 0.0294(10) -0.0005(8) 0.0030(7) -0.0069(7)
C10 0.0136(8) 0.0191(8) 0.0163(8) -0.0019(7) 0.0005(6) -0.0051(7)
C15 0.0215(9) 0.0233(9) 0.0153(9) -0.0046(7) 0.0008(7) -0.0053(7)
C14 0.0278(10) 0.0304(10) 0.0155(9) -0.0009(8) -0.0003(7) -0.0068(8)
C13 0.0248(10) 0.0396(12) 0.0199(10) 0.0029(8) -0.0057(8) -0.0047(9)
C12 0.0207(9) 0.0276(10) 0.0260(10) 0.0004(8) -0.0024(8) 0.0014(8)
C11 0.0143(8) 0.0250(9) 0.0191(9) -0.0041(7) -0.0006(7) -0.0023(7)
C2 0.0239(9) 0.0216(10) 0.0228(10) -0.0050(8) -0.0011(7) -0.0040(8)
C3 0.0538(15) 0.0272(12) 0.0420(14) 0.0114(10) -0.0078(12) -0.0064(11)
C34 0.0214(9) 0.0148(8) 0.0232(9) -0.0043(7) 0.0024(7) -0.0039(7)
C39 0.0193(9) 0.0166(9) 0.0370(11) -0.0021(8) 0.0068(8) -0.0018(7)
C38 0.0337(12) 0.0204(10) 0.0511(14) -0.0027(10) 0.0134(10) 0.0025(9)
C37 0.0414(13) 0.0168(10) 0.0475(14) -0.0016(9) 0.0047(11) -0.0020(9)
C36 0.0422(12) 0.0186(10) 0.0380(12) -0.0057(9) 0.0001(10) -0.0131(9)
C35 0.0242(9) 0.0201(9) 0.0262(10) -0.0044(7) 0.0015(8) -0.0090(8)
C22 0.0135(8) 0.0168(8) 0.0182(8) -0.0040(7) -0.0007(6) -0.0049(6)
C27 0.0163(8) 0.0222(9) 0.0192(9) -0.0015(7) 0.0020(7) -0.0070(7)
C26 0.0158(9) 0.0271(10) 0.0323(11) -0.0034(8) 0.0046(8) -0.0085(8)
C25 0.0138(8) 0.0262(10) 0.0388(12) -0.0041(9) 0.0024(8) -0.0039(7)
C24 0.0158(9) 0.0284(10) 0.0330(11) 0.0016(8) -0.0063(8) -0.0024(8)
C23 0.0169(9) 0.0225(9) 0.0217(9) 0.0009(7) -0.0010(7) -0.0051(7)
C28 0.0154(8) 0.0163(8) 0.0137(8) -0.0015(6) 0.0007(6) -0.0050(6)
C33 0.0194(9) 0.0227(9) 0.0160(8) -0.0053(7) 0.0012(7) -0.0070(7)
C32 0.0230(9) 0.0269(10) 0.0155(9) -0.0017(7) -0.0008(7) -0.0043(8)
C31 0.0206(9) 0.0305(10) 0.0171(9) 0.0015(8) 0.0035(7) -0.0045(8)
C30 0.0203(9) 0.0282(10) 0.0226(10) 0.0028(8) 0.0008(7) -0.0115(8)
C29 0.0176(8) 0.0264(10) 0.0174(9) -0.0002(7) 0.0002(7) -0.0103(7)
C40 0.0567(16) 0.0255(11) 0.0456(14) -0.0070(10) 0.0150(12) -0.0098(11)

loop_
_atom_type_symbol
_atom_type_description
_atom_type_scat_dispersion_real
_atom_type_scat_dispersion_imag
_atom_type_scat_source
C C 0.0033 0.0016 'International Tables Vol C Tables 4.2.6.8 and 6.1.1.4'
H H 0.0000 0.0000 'International Tables Vol C Tables 4.2.6.8 and 6.1.1.4'
Cl Cl 0.1484 0.1585 'International Tables Vol C Tables 4.2.6.8 and 6.1.1.4'
F F 0.0171 0.0103 'International Tables Vol C Tables 4.2.6.8 and 6.1.1.4'
N N 0.0061 0.0033 'International Tables Vol C Tables 4.2.6.8 and 6.1.1.4'
O O 0.0106 0.0060 'International Tables Vol C Tables 4.2.6.8 and 6.1.1.4'
P P 0.1023 0.0942 'International Tables Vol C Tables 4.2.6.8 and 6.1.1.4'
Ru Ru -1.2594 0.8363 'International Tables Vol C Tables 4.2.6.8 and 6.1.1.4'
S S 0.1246 0.1234 'International Tables Vol C Tables 4.2.6.8 and 6.1.1.4'

loop_
_geom_angle_atom_site_label_1
_geom_angle_atom_site_label_2
_geom_angle_atom_site_label_3
_geom_angle
Cl1 Ru1 P1 88.434(19)
Cl1 Ru1 P2 83.629(19)
P2 Ru1 P1 163.392(15)
N1 Ru1 Cl1 159.36(4)
N1 Ru1 P1 87.78(4)
N1 Ru1 P2 94.53(4)
C1 Ru1 Cl1 103.20(7)
C1 Ru1 P1 97.74(7)
C1 Ru1 P2 98.26(7)
C1 Ru1 N1 97.41(8)
O1 S1 O2 114.83(15)
O1 S1 C40 103.97(13)
O2 S1 C40 103.00(14)
O3 S1 O1 114.95(14)
O3 S1 O2 114.56(15)
O3 S1 C40 103.31(13)
C4 P1 Ru1 111.27(6)
C4 P1 C16 106.37(8)
C4 P1 C10 111.56(8)
C16 P1 Ru1 110.41(6)
C10 P1 Ru1 114.24(6)
C10 P1 C16 102.36(8)
C34 P2 Ru1 116.85(6)
C34 P2 C22 104.37(8)
C22 P2 Ru1 110.33(6)
C28 P2 Ru1 113.08(6)
C28 P2 C34 105.70(8)
C28 P2 C22 105.58(8)
C2 N1 Ru1 174.30(16)
P1 C4 H4 104.9
C5 C4 P1 118.17(13)
C5 C4 H4 104.9
C9 C4 P1 112.10(12)
C9 C4 H4 104.9
C9 C4 C5 110.52(14)
C4 C5 H5A 109.6
C4 C5 H5B 109.6
H5A C5 H5B 108.2
C6 C5 C4 110.10(16)
C6 C5 H5A 109.6
C6 C5 H5B 109.6
C5 C6 H6A 109.4
C5 C6 H6B 109.4
H6A C6 H6B 108.0
C7 C6 C5 111.13(17)
C7 C6 H6A 109.4
C7 C6 H6B 109.4
C6 C7 H7A 109.5
C6 C7 H7B 109.5
C6 C7 C8 110.66(17)
H7A C7 H7B 108.1
C8 C7 H7A 109.5
C8 C7 H7B 109.5
C7 C8 H8A 109.3
C7 C8 H8B 109.3
H8A C8 H8B 107.9
C9 C8 C7 111.80(17)
C9 C8 H8A 109.3
C9 C8 H8B 109.3
C4 C9 H9A 109.5
C4 C9 H9B 109.5
C8 C9 C4 110.56(17)
C8 C9 H9A 109.5
C8 C9 H9B 109.5
H9A C9 H9B 108.1
P1 C16 H16 107.4
C21 C16 P1 113.24(12)
C21 C16 H16 107.4
C21 C16 C17 109.75(14)
C17 C16 P1 111.26(12)
C17 C16 H16 107.4
C16 C21 H21A 109.6
C16 C21 H21B 109.6
C16 C21 C20 110.36(15)
H21A C21 H21B 108.1
C20 C21 H21A 109.6
C20 C21 H21B 109.6
C21 C20 H20A 109.3
C21 C20 H20B 109.3
H20A C20 H20B 108.0
C19 C20 C21 111.52(16)
C19 C20 H20A 109.3
C19 C20 H20B 109.3
C20 C19 H19A 109.4
C20 C19 H19B 109.4
H19A C19 H19B 108.0
C18 C19 C20 111.13(16)
C18 C19 H19A 109.4
C18 C19 H19B 109.4
C19 C18 H18A 109.3
C19 C18 H18B 109.3
C19 C18 C17 111.54(16)
H18A C18 H18B 108.0
C17 C18 H18A 109.3
C17 C18 H18B 109.3
C16 C17 H17A 109.3
C16 C17 H17B 109.3
C18 C17 C16 111.59(16)
C18 C17 H17A 109.3
C18 C17 H17B 109.3
H17A C17 H17B 108.0
P1 C10 H10 105.5
C15 C10 P1 113.51(12)
C15 C10 H10 105.5
C11 C10 P1 116.14(12)
C11 C10 H10 105.5
C11 C10 C15 109.65(14)
C10 C15 H15A 109.5
C10 C15 H15B 109.5
H15A C15 H15B 108.1
C14 C15 C10 110.56(15)
C14 C15 H15A 109.5
C14 C15 H15B 109.5
C15 C14 H14A 109.5
C15 C14 H14B 109.5
H14A C14 H14B 108.1
C13 C14 C15 110.80(16)
C13 C14 H14A 109.5
C13 C14 H14B 109.5
C14 C13 H13A 109.2
C14 C13 H13B 109.2
C14 C13 C12 111.88(17)
H13A C13 H13B 107.9
C12 C13 H13A 109.2
C12 C13 H13B 109.2
C13 C12 H12A 109.2
C13 C12 H12B 109.2
C13 C12 C11 112.24(17)
H12A C12 H12B 107.9
C11 C12 H12A 109.2
C11 C12 H12B 109.2
C10 C11 H11A 109.6
C10 C11 H11B 109.6
C12 C11 C10 110.20(15)
C12 C11 H11A 109.6
C12 C11 H11B 109.6
H11A C11 H11B 108.1
N1 C2 C3 179.1(2)
C2 C3 H3A 109.5
C2 C3 H3B 109.5
C2 C3 H3C 109.5
H3A C3 H3B 109.5
H3A C3 H3C 109.5
H3B C3 H3C 109.5
P2 C34 H34 106.4
C39 C34 P2 110.69(13)
C39 C34 H34 106.4
C35 C34 P2 115.11(13)
C35 C34 H34 106.4
C35 C34 C39 111.21(16)
C34 C39 H39A 109.4
C34 C39 H39B 109.4
C34 C39 C38 111.11(17)
H39A C39 H39B 108.0
C38 C39 H39A 109.4
C38 C39 H39B 109.4
C39 C38 H38A 109.4
C39 C38 H38B 109.4
H38A C38 H38B 108.0
C37 C38 C39 111.22(18)
C37 C38 H38A 109.4
C37 C38 H38B 109.4
C38 C37 H37A 109.4
C38 C37 H37B 109.4
C38 C37 C36 111.07(19)
H37A C37 H37B 108.0
C36 C37 H37A 109.4
C36 C37 H37B 109.4
C37 C36 H36A 109.2
C37 C36 H36B 109.2
C37 C36 C35 111.91(17)
H36A C36 H36B 107.9
C35 C36 H36A 109.2
C35 C36 H36B 109.2
C34 C35 C36 110.41(16)
C34 C35 H35A 109.6
C34 C35 H35B 109.6
C36 C35 H35A 109.6
C36 C35 H35B 109.6
H35A C35 H35B 108.1
P2 C22 H22 107.2
C27 C22 P2 109.39(12)
C27 C22 H22 107.2
C23 C22 P2 115.40(12)
C23 C22 H22 107.2
C23 C22 C27 110.20(14)
C22 C27 H27A 109.3
C22 C27 H27B 109.3
H27A C27 H27B 108.0
C26 C27 C22 111.60(15)
C26 C27 H27A 109.3
C26 C27 H27B 109.3
C27 C26 H26A 109.5
C27 C26 H26B 109.5
H26A C26 H26B 108.1
C25 C26 C27 110.83(16)
C25 C26 H26A 109.5
C25 C26 H26B 109.5
C26 C25 H25A 109.6
C26 C25 H25B 109.6
H25A C25 H25B 108.1
C24 C25 C26 110.50(16)
C24 C25 H25A 109.6
C24 C25 H25B 109.6
C25 C24 H24A 109.2
C25 C24 H24B 109.2
C25 C24 C23 112.19(16)
H24A C24 H24B 107.9
C23 C24 H24A 109.2
C23 C24 H24B 109.2
C22 C23 H23A 109.5
C22 C23 H23B 109.5
C24 C23 C22 110.90(15)
C24 C23 H23A 109.5
C24 C23 H23B 109.5
H23A C23 H23B 108.0
P2 C28 H28 105.6
C33 C28 P2 112.96(12)
C33 C28 H28 105.6
C29 C28 P2 115.63(12)
C29 C28 H28 105.6
C29 C28 C33 110.62(14)
C28 C33 H33A 109.6
C28 C33 H33B 109.6
H33A C33 H33B 108.1
C32 C33 C28 110.38(15)
C32 C33 H33A 109.6
C32 C33 H33B 109.6
C33 C32 H32A 109.5
C33 C32 H32B 109.5
H32A C32 H32B 108.1
C31 C32 C33 110.74(15)
C31 C32 H32A 109.5
C31 C32 H32B 109.5
C32 C31 H31A 109.5
C32 C31 H31B 109.5
C32 C31 C30 110.70(15)
H31A C31 H31B 108.1
C30 C31 H31A 109.5
C30 C31 H31B 109.5
C31 C30 H30A 109.3
C31 C30 H30B 109.3
C31 C30 C29 111.54(16)
H30A C30 H30B 108.0
C29 C30 H30A 109.3
C29 C30 H30B 109.3
C28 C29 H29A 109.6
C28 C29 H29B 109.6
C30 C29 C28 110.29(15)
C30 C29 H29A 109.6
C30 C29 H29B 109.6
H29A C29 H29B 108.1
F1 C40 S1 112.67(18)
F1 C40 F2 105.8(2)
F2 C40 S1 111.3(2)
F3 C40 S1 112.41(19)
F3 C40 F1 108.3(2)
F3 C40 F2 105.9(2)

loop_
_geom_bond_atom_site_label_1
_geom_bond_atom_site_label_2
_geom_bond_distance
Ru1 Cl1 2.3558(6)
Ru1 P1 2.4375(5)
Ru1 P2 2.4323(5)
Ru1 N1 2.0634(16)
Ru1 C1 1.6452(18)
S1 O1 1.427(2)
S1 O2 1.431(2)
S1 O3 1.427(2)
S1 C40 1.821(3)
P1 C4 1.8487(18)
P1 C16 1.8586(17)
P1 C10 1.8495(18)
P2 C34 1.8548(18)
P2 C22 1.8628(18)
P2 C28 1.8542(17)
F1 C40 1.330(3)
F2 C40 1.342(3)
F3 C40 1.320(3)
N1 C2 1.135(2)
C4 H4 1.0000
C4 C5 1.539(2)
C4 C9 1.537(2)
C5 H5A 0.9900
C5 H5B 0.9900
C5 C6 1.527(3)
C6 H6A 0.9900
C6 H6B 0.9900
C6 C7 1.522(3)
C7 H7A 0.9900
C7 H7B 0.9900
C7 C8 1.529(3)
C8 H8A 0.9900
C8 H8B 0.9900
C8 C9 1.528(3)
C9 H9A 0.9900
C9 H9B 0.9900
C16 H16 1.0000
C16 C21 1.532(2)
C16 C17 1.541(2)
C21 H21A 0.9900
C21 H21B 0.9900
C21 C20 1.532(2)
C20 H20A 0.9900
C20 H20B 0.9900
C20 C19 1.521(3)
C19 H19A 0.9900
C19 H19B 0.9900
C19 C18 1.518(3)
C18 H18A 0.9900
C18 H18B 0.9900
C18 C17 1.530(2)
C17 H17A 0.9900
C17 H17B 0.9900
C10 H10 1.0000
C10 C15 1.537(2)
C10 C11 1.535(2)
C15 H15A 0.9900
C15 H15B 0.9900
C15 C14 1.524(3)
C14 H14A 0.9900
C14 H14B 0.9900
C14 C13 1.523(3)
C13 H13A 0.9900
C13 H13B 0.9900
C13 C12 1.529(3)
C12 H12A 0.9900
C12 H12B 0.9900
C12 C11 1.532(3)
C11 H11A 0.9900
C11 H11B 0.9900
C2 C3 1.455(3)
C3 H3A 0.9800
C3 H3B 0.9800
C3 H3C 0.9800
C34 H34 1.0000
C34 C39 1.536(3)
C34 C35 1.532(3)
C39 H39A 0.9900
C39 H39B 0.9900
C39 C38 1.536(3)
C38 H38A 0.9900
C38 H38B 0.9900
C38 C37 1.517(3)
C37 H37A 0.9900
C37 H37B 0.9900
C37 C36 1.523(3)
C36 H36A 0.9900
C36 H36B 0.9900
C36 C35 1.535(3)
C35 H35A 0.9900
C35 H35B 0.9900
C22 H22 1.0000
C22 C27 1.539(2)
C22 C23 1.538(2)
C27 H27A 0.9900
C27 H27B 0.9900
C27 C26 1.530(2)
C26 H26A 0.9900
C26 H26B 0.9900
C26 C25 1.523(3)
C25 H25A 0.9900
C25 H25B 0.9900
C25 C24 1.522(3)
C24 H24A 0.9900
C24 H24B 0.9900
C24 C23 1.533(3)
C23 H23A 0.9900
C23 H23B 0.9900
C28 H28 1.0000
C28 C33 1.539(2)
C28 C29 1.538(2)
C33 H33A 0.9900
C33 H33B 0.9900
C33 C32 1.529(3)
C32 H32A 0.9900
C32 H32B 0.9900
C32 C31 1.523(3)
C31 H31A 0.9900
C31 H31B 0.9900
C31 C30 1.524(3)
C30 H30A 0.9900
C30 H30B 0.9900
C30 C29 1.530(2)
C29 H29A 0.9900
C29 H29B 0.9900

loop_
_geom_torsion_atom_site_label_1
_geom_torsion_atom_site_label_2
_geom_torsion_atom_site_label_3
_geom_torsion_atom_site_label_4
_geom_torsion
Ru1 P1 C4 C5 163.31(12)
Ru1 P1 C4 C9 -66.41(13)
Ru1 P1 C16 C21 -68.58(13)
Ru1 P1 C16 C17 55.58(13)
Ru1 P1 C10 C15 170.98(10)
Ru1 P1 C10 C11 42.53(15)
Ru1 P2 C34 C39 -51.12(15)
Ru1 P2 C34 C35 76.05(15)
Ru1 P2 C22 C27 -31.76(13)
Ru1 P2 C22 C23 93.16(13)
Ru1 P2 C28 C33 168.98(10)
Ru1 P2 C28 C29 40.12(14)
P1 C4 C5 C6 -171.42(13)
P1 C4 C9 C8 169.65(14)
P1 C16 C21 C20 -177.90(13)
P1 C16 C17 C18 177.71(13)
P1 C10 C15 C14 168.32(13)
P1 C10 C11 C12 -171.81(13)
P2 C34 C39 C38 -175.21(15)
P2 C34 C35 C36 177.96(14)
P2 C22 C27 C26 -176.24(13)
P2 C22 C23 C24 -179.06(13)
P2 C28 C33 C32 171.45(12)
P2 C28 C29 C30 -173.80(13)
O1 S1 C40 F1 -179.07(19)
O1 S1 C40 F2 62.3(2)
O1 S1 C40 F3 -56.3(2)
O2 S1 C40 F1 60.8(2)
O2 S1 C40 F2 -57.8(2)
O2 S1 C40 F3 -176.4(2)
O3 S1 C40 F1 -58.7(2)
O3 S1 C40 F2 -177.38(18)
O3 S1 C40 F3 64.1(2)
C4 P1 C16 C21 52.26(15)
C4 P1 C16 C17 176.43(12)
C4 P1 C10 C15 43.71(15)
C4 P1 C10 C11 -84.74(15)
C4 C5 C6 C7 -58.0(2)
C5 C4 C9 C8 -56.3(2)
C5 C6 C7 C8 56.8(2)
C6 C7 C8 C9 -55.5(3)
C7 C8 C9 C4 55.4(2)
C9 C4 C5 C6 57.6(2)
C16 P1 C4 C5 43.03(15)
C16 P1 C4 C9 173.30(12)
C16 P1 C10 C15 -69.67(14)
C16 P1 C10 C11 161.88(13)
C16 C21 C20 C19 -57.7(2)
C21 C16 C17 C18 -56.2(2)
C21 C20 C19 C18 56.0(2)
C20 C19 C18 C17 -54.4(2)
C19 C18 C17 C16 55.0(2)
C17 C16 C21 C20 57.1(2)
C10 P1 C4 C5 -67.82(15)
C10 P1 C4 C9 62.46(14)
C10 P1 C16 C21 169.42(13)
C10 P1 C16 C17 -66.41(14)
C10 C15 C14 C13 57.8(2)
C15 C10 C11 C12 57.9(2)
C15 C14 C13 C12 -54.0(2)
C14 C13 C12 C11 53.0(2)
C13 C12 C11 C10 -54.8(2)
C11 C10 C15 C14 -60.0(2)
C34 P2 C22 C27 94.56(13)
C34 P2 C22 C23 -140.52(13)
C34 P2 C28 C33 39.95(14)
C34 P2 C28 C29 -88.92(14)
C34 C39 C38 C37 -55.6(3)
C39 C34 C35 C36 -55.1(2)
C39 C38 C37 C36 55.7(3)
C38 C37 C36 C35 -56.1(3)
C37 C36 C35 C34 55.6(2)
C35 C34 C39 C38 55.5(2)
C22 P2 C34 C39 -173.24(13)
C22 P2 C34 C35 -46.08(16)
C22 P2 C28 C33 -70.29(14)
C22 P2 C28 C29 160.84(13)
C22 C27 C26 C25 -57.0(2)
C27 C22 C23 C24 -54.6(2)
C27 C26 C25 C24 56.3(2)
C26 C25 C24 C23 -56.2(2)
C25 C24 C23 C22 55.6(2)
C23 C22 C27 C26 55.9(2)
C28 P2 C34 C39 75.66(15)
C28 P2 C34 C35 -157.18(14)
C28 P2 C22 C27 -154.26(12)
C28 P2 C22 C23 -29.33(15)
C28 C33 C32 C31 57.5(2)
C33 C28 C29 C30 56.2(2)
C33 C32 C31 C30 -57.2(2)
C32 C31 C30 C29 56.7(2)
C31 C30 C29 C28 -56.1(2)
C29 C28 C33 C32 -57.15(19)
